data_7715658
loop_
_publ_author_name
'Chang, Chen-Chieh'
'Chen, Ming-Tsz'
'Huang, Tzu-Lun'
'Chen, Chi-Tien'

_publ_section_title
;
 Tunable zinc benzamidinate complexes: coordination modes and catalytic
 activity in the ring-opening polymerization of L-lactide.
;
_journal_issue 16
_journal_name_full 'Dalton transactions (Cambridge, England : 2003)'
_journal_page_first 7229
_journal_page_last 7238
_journal_paper_doi 10.1039/d4dt00188e
_journal_volume 53
_journal_year 2024
_chemical_formula_moiety 'C36 H44 N4 O2 Zn2'
_chemical_formula_sum 'C36 H44 N4 O2 Zn2'
_chemical_formula_weight 695.49
_space_group_IT_number 15
_space_group_name_Hall '-C 2yc'
_space_group_name_H-M_alt 'C 1 2/c 1'
_symmetry_cell_setting monoclinic
_symmetry_space_group_name_H-M 'C 1 2/c 1'
_atom_sites_solution_hydrogens geom
_atom_sites_solution_primary direct
_atom_sites_solution_secondary difmap
_audit_creation_method SHELXL-97
_audit_update_record
;
2015-02-03 deposited with the CCDC.	2024-04-03 downloaded from the CCDC.
;
_cell_angle_alpha 90.00
_cell_angle_beta 92.379(2)
_cell_angle_gamma 90.00
_cell_formula_units_Z 4
_cell_length_a 12.7899(4)
_cell_length_b 12.0267(3)
_cell_length_c 22.7927(6)
_cell_measurement_reflns_used 9219
_cell_measurement_temperature 100(2)
_cell_measurement_theta_max 29.3038
_cell_measurement_theta_min 2.9659
_cell_volume 3502.96(17)
_computing_cell_refinement
; 
CrysAlis CCD, Oxford Diffraction Ltd., 
Version 1.171.32.29 (release 10-06-2008 CrysAlis171 .NET) 
(compiled Jun 10 2008,16:49:55) 
;
_computing_data_collection
; 
CrysAlis CCD, Oxford Diffraction Ltd., 
Version 1.171.32.29 (release 10-06-2008 CrysAlis171 .NET) 
(compiled Jun 10 2008,16:49:55) 
;
_computing_data_reduction
; 
CrysAlis CCD, Oxford Diffraction Ltd., 
Version 1.171.32.29 (release 10-06-2008 CrysAlis171 .NET) 
(compiled Jun 10 2008,16:49:55) 
;
_computing_molecular_graphics 'Bruker SHELXTL'
_computing_publication_material 'Bruker SHELXTL'
_computing_structure_refinement 'SHELXL-97 (Sheldrick, 1997)'
_computing_structure_solution 'SHELXS-97 (Sheldrick, 1990)'
_diffrn_ambient_temperature 100(2)
_diffrn_measured_fraction_theta_full 0.999
_diffrn_measured_fraction_theta_max 0.892
_diffrn_measurement_device_type 'CCD area detector'
_diffrn_measurement_method 'phi and omega scans'
_diffrn_radiation_monochromator graphite
_diffrn_radiation_source 'fine-focus sealed tube'
_diffrn_radiation_type MoK\a
_diffrn_radiation_wavelength 0.71073
_diffrn_reflns_av_R_equivalents 0.0237
_diffrn_reflns_av_sigmaI/netI 0.0320
_diffrn_reflns_limit_h_max 16
_diffrn_reflns_limit_h_min -17
_diffrn_reflns_limit_k_max 16
_diffrn_reflns_limit_k_min -15
_diffrn_reflns_limit_l_max 29
_diffrn_reflns_limit_l_min -30
_diffrn_reflns_number 15350
_diffrn_reflns_theta_full 26.00
_diffrn_reflns_theta_max 29.36
_diffrn_reflns_theta_min 2.97
_exptl_absorpt_coefficient_mu 1.405
_exptl_absorpt_correction_T_max 0.6779
_exptl_absorpt_correction_T_min 0.6034
_exptl_absorpt_correction_type multi-scan
_exptl_absorpt_process_details
; 
CrysAlis RED, Oxford Diffraction Ltd., 
Version 1.171.32.29 (release 10-06-2008 CrysAlis171 .NET) 
(compiled Jun 10 2008,16:49:55) 
Empirical absorption correction using spherical harmonics, 
 implemented in SCALE3 ABSPACK scaling algorithm. 
;
_exptl_crystal_colour colorless
_exptl_crystal_density_diffrn 1.319
_exptl_crystal_density_method 'not measured'
_exptl_crystal_description parallelpied
_exptl_crystal_F_000 1456
_exptl_crystal_size_max 0.40
_exptl_crystal_size_mid 0.40
_exptl_crystal_size_min 0.30
_refine_diff_density_max 0.373
_refine_diff_density_min -0.615
_refine_diff_density_rms 0.057
_refine_ls_extinction_method none
_refine_ls_goodness_of_fit_ref 1.023
_refine_ls_hydrogen_treatment constr
_refine_ls_matrix_type full
_refine_ls_number_parameters 199
_refine_ls_number_reflns 4300
_refine_ls_number_restraints 0
_refine_ls_restrained_S_all 1.023
_refine_ls_R_factor_all 0.0380
_refine_ls_R_factor_gt 0.0275
_refine_ls_shift/su_max 0.001
_refine_ls_shift/su_mean 0.000
_refine_ls_structure_factor_coef Fsqd
_refine_ls_weighting_details 'calc w=1/[\s^2^(Fo^2^)+(0.0434P)^2^+0.0000P] where P=(Fo^2^+2Fc^2^)/3'
_refine_ls_weighting_scheme calc
_refine_ls_wR_factor_gt 0.0702
_refine_ls_wR_factor_ref 0.0720
_reflns_number_gt 3470
_reflns_number_total 4300
_reflns_threshold_expression >2sigma(I)
_cod_data_source_file d4dt00188e2.cif
_cod_data_source_block ctc374
_cod_depositor_comments
;
The following automatic conversions were performed:

data item '_exptl_absorpt_correction_type' value 'multi-scan ' was
changed to 'multi-scan' in accordance with the
/home/data/users/saulius/crontab/automatic-downloads/rss-feeds/RSC/lib/dictionaries/cif_core.dic
dictionary named 'cif_core.dic' version 2.4.2 last updated on
2011-04-26.

data item '_symmetry_cell_setting' value 'Monoclinic' was changed to
'monoclinic' in accordance with the
/home/data/users/saulius/crontab/automatic-downloads/rss-feeds/RSC/lib/dictionaries/cif_core.dic
dictionary named 'cif_core.dic' version 2.4.2 last updated on
2011-04-26.

Automatic conversion script
Id: cif_fix_values 8170 2020-07-09 18:12:32Z antanas 

 Adding full bibliography for 7715657--7715661.cif.
;
_cod_original_sg_symbol_H-M C2/c
_cod_database_code 7715658

loop_
_symmetry_equiv_pos_as_xyz
'x, y, z'
'-x, y, -z+1/2'
'x+1/2, y+1/2, z'
'-x+1/2, y+1/2, -z+1/2'
'-x, -y, -z'
'x, -y, z-1/2'
'-x+1/2, -y+1/2, -z'
'x+1/2, -y+1/2, z-1/2'

loop_
_atom_site_label
_atom_site_type_symbol
_atom_site_fract_x
_atom_site_fract_y
_atom_site_fract_z
_atom_site_U_iso_or_equiv
_atom_site_adp_type
_atom_site_occupancy
_atom_site_symmetry_multiplicity
_atom_site_calc_flag
_atom_site_refinement_flags
_atom_site_disorder_assembly
_atom_site_disorder_group
Zn Zn -0.115185(14) 0.985836(15) 0.260574(8) 0.01534(7) Uani 1 1 d . . .
O O -0.26470(9) 1.07873(10) 0.29304(5) 0.0241(3) Uani 1 1 d . . .
N1 N -0.05405(10) 1.10933(11) 0.31117(6) 0.0159(3) Uani 1 1 d . . .
N2 N 0.11203(10) 1.03836(11) 0.32308(6) 0.0149(3) Uani 1 1 d . . .
C1 C 0.03611(12) 1.10491(13) 0.34113(7) 0.0146(3) Uani 1 1 d . . .
C2 C 0.05813(12) 1.17574(13) 0.39466(7) 0.0148(3) Uani 1 1 d . . .
C3 C 0.00198(13) 1.16077(14) 0.44536(7) 0.0186(3) Uani 1 1 d . . .
H3A H -0.0542 1.1090 0.4454 0.022 Uiso 1 1 calc R . .
C4 C 0.02809(14) 1.22133(14) 0.49565(7) 0.0220(4) Uani 1 1 d . . .
H4A H -0.0093 1.2098 0.5303 0.026 Uiso 1 1 calc R . .
C5 C 0.10799(14) 1.29820(14) 0.49558(8) 0.0232(4) Uani 1 1 d . . .
H5A H 0.1255 1.3396 0.5301 0.028 Uiso 1 1 calc R . .
C6 C 0.16277(14) 1.31516(14) 0.44516(8) 0.0235(4) Uani 1 1 d . . .
H6A H 0.2167 1.3695 0.4449 0.028 Uiso 1 1 calc R . .
C7 C 0.13900(13) 1.25280(13) 0.39492(7) 0.0193(4) Uani 1 1 d . . .
H7A H 0.1781 1.2629 0.3608 0.023 Uiso 1 1 calc R . .
C8 C 0.19263(13) 1.00279(12) 0.36385(7) 0.0163(3) Uani 1 1 d . . .
C9 C 0.16898(14) 0.95094(14) 0.41642(7) 0.0219(4) Uani 1 1 d . . .
H9A H 0.0980 0.9410 0.4260 0.026 Uiso 1 1 calc R . .
C10 C 0.24867(15) 0.91365(15) 0.45495(8) 0.0283(4) Uani 1 1 d . . .
H10A H 0.2317 0.8790 0.4908 0.034 Uiso 1 1 calc R . .
C11 C 0.35188(15) 0.92658(15) 0.44155(9) 0.0307(5) Uani 1 1 d . . .
H11A H 0.4062 0.9012 0.4679 0.037 Uiso 1 1 calc R . .
C12 C 0.37574(15) 0.97697(16) 0.38927(9) 0.0295(4) Uani 1 1 d . . .
H12A H 0.4469 0.9858 0.3798 0.035 Uiso 1 1 calc R . .
C13 C 0.29684(14) 1.01502(14) 0.35033(8) 0.0230(4) Uani 1 1 d . . .
H13A H 0.3144 1.0493 0.3145 0.028 Uiso 1 1 calc R . .
C14 C -0.12575(13) 1.20259(14) 0.31803(8) 0.0226(4) Uani 1 1 d . . .
H14A H -0.1328 1.2444 0.2807 0.027 Uiso 1 1 calc R . .
H14B H -0.0968 1.2536 0.3487 0.027 Uiso 1 1 calc R . .
C15 C -0.23174(14) 1.16214(16) 0.33494(8) 0.0270(4) Uani 1 1 d . . .
H15A H -0.2275 1.1302 0.3750 0.032 Uiso 1 1 calc R . .
H15B H -0.2823 1.2245 0.3343 0.032 Uiso 1 1 calc R . .
C16 C -0.36127(15) 1.02773(18) 0.30667(10) 0.0362(5) Uani 1 1 d . . .
H16A H -0.4099 1.0846 0.3198 0.054 Uiso 1 1 calc R . .
H16B H -0.3489 0.9729 0.3380 0.054 Uiso 1 1 calc R . .
H16C H -0.3914 0.9907 0.2716 0.054 Uiso 1 1 calc R . .
C17 C -0.13104(14) 0.82985(14) 0.28621(7) 0.0208(4) Uani 1 1 d . . .
H17A H -0.2064 0.8112 0.2863 0.025 Uiso 1 1 calc R . .
H17B H -0.0980 0.7802 0.2577 0.025 Uiso 1 1 calc R . .
C18 C -0.08139(16) 0.80854(15) 0.34771(8) 0.0304(4) Uani 1 1 d . . .
H18A H -0.0916 0.7305 0.3584 0.046 Uiso 1 1 calc R . .
H18B H -0.1146 0.8566 0.3763 0.046 Uiso 1 1 calc R . .
H18C H -0.0063 0.8249 0.3477 0.046 Uiso 1 1 calc R . .

loop_
_atom_site_aniso_label
_atom_site_aniso_U_11
_atom_site_aniso_U_22
_atom_site_aniso_U_33
_atom_site_aniso_U_23
_atom_site_aniso_U_13
_atom_site_aniso_U_12
Zn 0.01598(11) 0.01754(11) 0.01243(10) 0.00113(7) -0.00024(7) -0.00152(8)
O 0.0165(6) 0.0324(7) 0.0236(7) 0.0008(5) 0.0036(5) 0.0018(5)
N1 0.0163(7) 0.0177(7) 0.0136(7) -0.0014(5) -0.0020(5) 0.0021(6)
N2 0.0159(7) 0.0157(7) 0.0130(7) -0.0011(5) -0.0011(5) 0.0010(5)
C1 0.0183(8) 0.0136(8) 0.0119(8) 0.0026(6) 0.0012(6) -0.0026(6)
C2 0.0172(8) 0.0133(8) 0.0135(8) 0.0007(6) -0.0031(6) 0.0034(6)
C3 0.0207(9) 0.0193(8) 0.0156(8) 0.0004(6) -0.0007(7) 0.0004(7)
C4 0.0288(9) 0.0251(9) 0.0122(8) 0.0003(6) 0.0007(7) 0.0072(8)
C5 0.0309(10) 0.0208(9) 0.0173(9) -0.0055(7) -0.0080(7) 0.0064(8)
C6 0.0258(10) 0.0176(9) 0.0265(10) -0.0022(7) -0.0062(8) -0.0021(7)
C7 0.0218(9) 0.0177(8) 0.0182(9) 0.0009(6) 0.0004(7) 0.0014(7)
C8 0.0176(8) 0.0136(8) 0.0174(8) -0.0047(6) -0.0034(6) 0.0012(6)
C9 0.0238(9) 0.0204(8) 0.0211(9) 0.0010(7) -0.0031(7) 0.0006(7)
C10 0.0388(11) 0.0219(9) 0.0233(10) 0.0028(7) -0.0087(8) 0.0051(8)
C11 0.0320(11) 0.0233(10) 0.0353(11) -0.0076(8) -0.0172(9) 0.0113(8)
C12 0.0176(9) 0.0319(10) 0.0383(11) -0.0122(8) -0.0050(8) 0.0069(8)
C13 0.0212(9) 0.0245(9) 0.0233(9) -0.0057(7) 0.0000(7) 0.0025(8)
C14 0.0251(10) 0.0226(9) 0.0195(9) -0.0042(7) -0.0059(7) 0.0074(7)
C15 0.0247(10) 0.0383(11) 0.0179(9) -0.0049(8) -0.0011(7) 0.0123(8)
C16 0.0193(10) 0.0481(13) 0.0416(12) 0.0178(10) 0.0078(8) 0.0006(9)
C17 0.0250(9) 0.0224(9) 0.0147(8) 0.0023(6) -0.0023(7) -0.0070(7)
C18 0.0410(12) 0.0254(9) 0.0241(10) 0.0091(7) -0.0085(9) -0.0121(9)

loop_
_atom_type_symbol
_atom_type_description
_atom_type_scat_dispersion_real
_atom_type_scat_dispersion_imag
_atom_type_scat_source
C C 0.0033 0.0016 'International Tables Vol C Tables 4.2.6.8 and 6.1.1.4'
H H 0.0000 0.0000 'International Tables Vol C Tables 4.2.6.8 and 6.1.1.4'
N N 0.0061 0.0033 'International Tables Vol C Tables 4.2.6.8 and 6.1.1.4'
O O 0.0106 0.0060 'International Tables Vol C Tables 4.2.6.8 and 6.1.1.4'
Zn Zn 0.2839 1.4301 'International Tables Vol C Tables 4.2.6.8 and 6.1.1.4'

loop_
_geom_angle_atom_site_label_1
_geom_angle_atom_site_label_2
_geom_angle_atom_site_label_3
_geom_angle
_geom_angle_site_symmetry_1
_geom_angle_site_symmetry_3
_geom_angle_publ_flag
C17 Zn N2 125.77(6) . 2 ?
C17 Zn N1 124.84(6) . . ?
N2 Zn N1 106.75(5) 2 . ?
C17 Zn O 105.19(6) . . ?
N2 Zn O 101.36(5) 2 . ?
N1 Zn O 76.83(5) . . ?
C17 Zn Zn 99.24(5) . 2 ?
N2 Zn Zn 77.85(4) 2 2 ?
N1 Zn Zn 74.48(4) . 2 ?
O Zn Zn 149.64(3) . 2 ?
C16 O C15 112.88(15) . . ?
C16 O Zn 125.85(12) . . ?
C15 O Zn 108.65(10) . . ?
C1 N1 C14 121.03(13) . . ?
C1 N1 Zn 125.23(11) . . ?
C14 N1 Zn 113.33(10) . . ?
C1 N2 C8 119.62(13) . . ?
C1 N2 Zn 121.57(10) . 2 ?
C8 N2 Zn 118.81(10) . 2 ?
N1 C1 N2 119.77(14) . . ?
N1 C1 C2 121.87(14) . . ?
N2 C1 C2 118.34(14) . . ?
C7 C2 C3 119.39(15) . . ?
C7 C2 C1 119.71(14) . . ?
C3 C2 C1 120.81(14) . . ?
C4 C3 C2 120.09(16) . . ?
C4 C3 H3A 120.0 . . ?
C2 C3 H3A 120.0 . . ?
C5 C4 C3 120.29(16) . . ?
C5 C4 H4A 119.9 . . ?
C3 C4 H4A 119.9 . . ?
C4 C5 C6 120.01(16) . . ?
C4 C5 H5A 120.0 . . ?
C6 C5 H5A 120.0 . . ?
C5 C6 C7 120.15(16) . . ?
C5 C6 H6A 119.9 . . ?
C7 C6 H6A 119.9 . . ?
C2 C7 C6 120.03(16) . . ?
C2 C7 H7A 120.0 . . ?
C6 C7 H7A 120.0 . . ?
C13 C8 C9 118.85(16) . . ?
C13 C8 N2 119.91(15) . . ?
C9 C8 N2 121.17(15) . . ?
C10 C9 C8 120.45(18) . . ?
C10 C9 H9A 119.8 . . ?
C8 C9 H9A 119.8 . . ?
C11 C10 C9 120.51(18) . . ?
C11 C10 H10A 119.7 . . ?
C9 C10 H10A 119.7 . . ?
C10 C11 C12 119.28(17) . . ?
C10 C11 H11A 120.4 . . ?
C12 C11 H11A 120.4 . . ?
C11 C12 C13 120.88(18) . . ?
C11 C12 H12A 119.6 . . ?
C13 C12 H12A 119.6 . . ?
C8 C13 C12 120.03(17) . . ?
C8 C13 H13A 120.0 . . ?
C12 C13 H13A 120.0 . . ?
N1 C14 C15 110.80(14) . . ?
N1 C14 H14A 109.5 . . ?
C15 C14 H14A 109.5 . . ?
N1 C14 H14B 109.5 . . ?
C15 C14 H14B 109.5 . . ?
H14A C14 H14B 108.1 . . ?
O C15 C14 107.35(14) . . ?
O C15 H15A 110.2 . . ?
C14 C15 H15A 110.2 . . ?
O C15 H15B 110.2 . . ?
C14 C15 H15B 110.2 . . ?
H15A C15 H15B 108.5 . . ?
O C16 H16A 109.5 . . ?
O C16 H16B 109.5 . . ?
H16A C16 H16B 109.5 . . ?
O C16 H16C 109.5 . . ?
H16A C16 H16C 109.5 . . ?
H16B C16 H16C 109.5 . . ?
C18 C17 Zn 112.60(11) . . ?
C18 C17 H17A 109.1 . . ?
Zn C17 H17A 109.1 . . ?
C18 C17 H17B 109.1 . . ?
Zn C17 H17B 109.1 . . ?
H17A C17 H17B 107.8 . . ?
C17 C18 H18A 109.5 . . ?
C17 C18 H18B 109.5 . . ?
H18A C18 H18B 109.5 . . ?
C17 C18 H18C 109.5 . . ?
H18A C18 H18C 109.5 . . ?
H18B C18 H18C 109.5 . . ?

loop_
_geom_bond_atom_site_label_1
_geom_bond_atom_site_label_2
_geom_bond_distance
_geom_bond_site_symmetry_2
_geom_bond_publ_flag
Zn C17 1.9778(16) . ?
Zn N2 2.0105(13) 2 ?
Zn N1 2.0181(13) . ?
Zn O 2.3601(12) . ?
Zn Zn 3.0053(4) 2 ?
O C16 1.425(2) . ?
O C15 1.436(2) . ?
N1 C1 1.317(2) . ?
N1 C14 1.461(2) . ?
N2 C1 1.336(2) . ?
N2 C8 1.425(2) . ?
N2 Zn 2.0105(13) 2 ?
C1 C2 1.505(2) . ?
C2 C7 1.389(2) . ?
C2 C3 1.397(2) . ?
C3 C4 1.387(2) . ?
C3 H3A 0.9500 . ?
C4 C5 1.378(3) . ?
C4 H4A 0.9500 . ?
C5 C6 1.386(3) . ?
C5 H5A 0.9500 . ?
C6 C7 1.392(2) . ?
C6 H6A 0.9500 . ?
C7 H7A 0.9500 . ?
C8 C13 1.388(2) . ?
C8 C9 1.395(2) . ?
C9 C10 1.392(2) . ?
C9 H9A 0.9500 . ?
C10 C11 1.376(3) . ?
C10 H10A 0.9500 . ?
C11 C12 1.382(3) . ?
C11 H11A 0.9500 . ?
C12 C13 1.393(3) . ?
C12 H12A 0.9500 . ?
C13 H13A 0.9500 . ?
C14 C15 1.505(3) . ?
C14 H14A 0.9900 . ?
C14 H14B 0.9900 . ?
C15 H15A 0.9900 . ?
C15 H15B 0.9900 . ?
C16 H16A 0.9800 . ?
C16 H16B 0.9800 . ?
C16 H16C 0.9800 . ?
C17 C18 1.536(2) . ?
C17 H17A 0.9900 . ?
C17 H17B 0.9900 . ?
C18 H18A 0.9800 . ?
C18 H18B 0.9800 . ?
C18 H18C 0.9800 . ?
